data_7007302
loop_
_publ_author_name
'Jensen, Michael P.'
'Que, Emily L.'
'Shan, Xiaopeng'
'Rybak-Akimova, Elena'
'Que, Jr, Lawrence'

_publ_section_title
;
 Spectroscopic and kinetic studies of the reaction of [CuI(6-PhTPA)]+
 with O2.
;
_journal_issue 29
_journal_name_full 'Dalton transactions (Cambridge, England : 2003)'
_journal_page_first 3523
_journal_page_last 3527
_journal_paper_doi 10.1039/b603285k
_journal_year 2006
_chemical_formula_moiety 'C56 H55 Cu2 F12 N8 O2 P2'
_chemical_formula_sum 'C56 H55 Cu2 F12 N8 O2 P2'
_chemical_formula_weight 1289.10
_chemical_name_common 01165
_chemical_name_systematic
;
?
;
_space_group_IT_number 2
_symmetry_cell_setting triclinic
_symmetry_space_group_name_Hall '-P 1'
_symmetry_space_group_name_H-M 'P -1'
_atom_sites_solution_hydrogens geom
_atom_sites_solution_primary direct
_atom_sites_solution_secondary 'difference Fourier synthesis'
_audit_creation_method SHELXL-97
_cell_angle_alpha 93.038(4)
_cell_angle_beta 100.387(4)
_cell_angle_gamma 102.307(4)
_cell_formula_units_Z 2
_cell_length_a 10.731(3)
_cell_length_b 11.893(3)
_cell_length_c 23.132(6)
_cell_measurement_reflns_used 2621
_cell_measurement_temperature 173(2)
_cell_measurement_theta_max 25.0
_cell_measurement_theta_min 1.8
_cell_volume 2824.2(13)
_computing_cell_refinement 'Bruker SMART'
_computing_data_collection 'Bruker SMART'
_computing_data_reduction 'Bruker SAINT'
_computing_molecular_graphics 'Bruker SHELXTL'
_computing_publication_material 'Bruker SHELXTL'
_computing_structure_refinement 'SHELXL-97 (Sheldrick, 1997)'
_computing_structure_solution 'SHELXS-97 (Sheldrick, 1990)'
_diffrn_ambient_temperature 173(2)
_diffrn_measured_fraction_theta_full 0.989
_diffrn_measured_fraction_theta_max 0.989
_diffrn_measurement_device_type 'CCD area detector'
_diffrn_measurement_method 'phi and omega scans'
_diffrn_radiation_monochromator graphite
_diffrn_radiation_source 'fine-focus sealed tube'
_diffrn_radiation_type MoK\a
_diffrn_radiation_wavelength 0.71073
_diffrn_reflns_av_R_equivalents 0.052
_diffrn_reflns_av_sigmaI/netI 0.0803
_diffrn_reflns_limit_h_max 12
_diffrn_reflns_limit_h_min -12
_diffrn_reflns_limit_k_max 14
_diffrn_reflns_limit_k_min -14
_diffrn_reflns_limit_l_max 27
_diffrn_reflns_limit_l_min 0
_diffrn_reflns_number 20654
_diffrn_reflns_theta_full 25.08
_diffrn_reflns_theta_max 25.08
_diffrn_reflns_theta_min 1.80
_diffrn_standards_decay_% 0
_exptl_absorpt_coefficient_mu 0.899
_exptl_absorpt_correction_T_max 1.000
_exptl_absorpt_correction_T_min 0.720
_exptl_absorpt_correction_type none
_exptl_absorpt_process_details 'SADABS 2.03 (Sheldrick, 2000)'
_exptl_crystal_colour yellow
_exptl_crystal_density_diffrn 1.516
_exptl_crystal_density_method 'not measured'
_exptl_crystal_description block
_exptl_crystal_F_000 1318
_exptl_crystal_size_max 0.36
_exptl_crystal_size_mid 0.18
_exptl_crystal_size_min 0.08
_refine_diff_density_max 0.632
_refine_diff_density_min -0.521
_refine_diff_density_rms 0.088
_refine_ls_extinction_method none
_refine_ls_goodness_of_fit_ref 1.029
_refine_ls_hydrogen_treatment 'riding model'
_refine_ls_matrix_type full
_refine_ls_number_parameters 717
_refine_ls_number_reflns 9925
_refine_ls_number_restraints 721
_refine_ls_restrained_S_all 1.182
_refine_ls_R_factor_all 0.0956
_refine_ls_R_factor_gt 0.0621
_refine_ls_shift/su_max 0.001
_refine_ls_shift/su_mean 0.000
_refine_ls_structure_factor_coef Fsqd
_refine_ls_weighting_details 'calc w=1/[\s^2^(Fo^2^)+(0.0764P)^2^+4.300P] where P=(Fo^2^+2Fc^2^)/3'
_refine_ls_weighting_scheme calc
_refine_ls_wR_factor_gt 0.1552
_refine_ls_wR_factor_ref 0.1834
_reflns_number_gt 6758
_reflns_number_total 9925
_reflns_threshold_expression >2sigma(I)
_cod_data_source_file b603285k.txt
_cod_data_source_block 01165
_cod_depositor_comments
;
The following automatic conversions were performed:
'_symmetry_cell_setting' value 'Triclinic' changed to 'triclinic'
according to '/home/saulius/struct/CIF-dictionaries/cif_core.dic'
dictionary named 'cif_core.dic' version 2.4.1 from 2010-06-29.

Automatic conversion script
Id: cif_fix_enum 1527 2010-12-29 10:47:43Z saulius 

The following automatic conversions were performed:

'_atom_sites_solution_primary' value 'direct methods' was changed to
'direct'.

'_atom_sites_solution_hydrogens' value 'placed geometrically' was
changed to 'geom'.

Automatic conversion script
Id: cif_fix_values 6452 2018-10-05 10:23:21Z andrius 
;
_cod_original_sg_symbol_H-M P-1
_cod_database_code 7007302

loop_
_symmetry_equiv_pos_as_xyz
'x, y, z'
'-x, -y, -z'

loop_
_atom_site_label
_atom_site_type_symbol
_atom_site_fract_x
_atom_site_fract_y
_atom_site_fract_z
_atom_site_U_iso_or_equiv
_atom_site_adp_type
_atom_site_occupancy
_atom_site_symmetry_multiplicity
_atom_site_calc_flag
_atom_site_refinement_flags
_atom_site_disorder_assembly
_atom_site_disorder_group
Cu1 Cu 0.93466(7) 0.16631(6) 0.26174(3) 0.0448(2) Uani 1 1 d . . .
Cu2 Cu 1.21130(7) 0.21005(6) 0.23518(3) 0.0443(2) Uani 1 1 d . . .
N1 N 0.7318(4) 0.0520(4) 0.23681(19) 0.0394(10) Uani 1 1 d . . .
C1 C 0.7129(5) 0.1722(5) 0.3465(3) 0.0464(14) Uani 1 1 d . . .
H1A H 0.7157 0.2187 0.3144 0.056 Uiso 1 1 calc R . .
N2 N 0.9208(4) 0.3354(4) 0.2683(2) 0.0411(10) Uani 1 1 d . . .
C2 C 0.7344(6) 0.2242(6) 0.4040(3) 0.0576(17) Uani 1 1 d . . .
H2A H 0.7503 0.3059 0.4112 0.069 Uiso 1 1 calc R . .
N3 N 1.1513(4) 0.3399(4) 0.19986(19) 0.0391(10) Uani 1 1 d . . .
C3 C 0.7323(6) 0.1548(7) 0.4510(3) 0.0660(19) Uani 1 1 d . . .
H3A H 0.7483 0.1894 0.4903 0.079 Uiso 1 1 calc R . .
N4 N 0.8751(4) 0.1808(4) 0.16701(19) 0.0411(10) Uani 1 1 d . . .
C4 C 0.7073(6) 0.0374(7) 0.4403(3) 0.0635(18) Uani 1 1 d . . .
H4A H 0.7063 -0.0092 0.4724 0.076 Uiso 1 1 calc R . .
C5 C 0.6834(6) -0.0144(6) 0.3834(3) 0.0518(15) Uani 1 1 d . . .
H5A H 0.6640 -0.0963 0.3766 0.062 Uiso 1 1 calc R . .
C6 C 0.6874(5) 0.0520(5) 0.3360(2) 0.0414(13) Uani 1 1 d . . .
C7 C 0.6601(5) -0.0021(4) 0.2744(2) 0.0392(12) Uani 1 1 d . . .
C8 C 0.5627(5) -0.1008(5) 0.2549(3) 0.0466(14) Uani 1 1 d . . .
H8A H 0.5169 -0.1405 0.2821 0.056 Uiso 1 1 calc R . .
C9 C 0.5327(6) -0.1407(5) 0.1958(3) 0.0531(15) Uani 1 1 d . . .
H9A H 0.4644 -0.2068 0.1816 0.064 Uiso 1 1 calc R . .
C10 C 0.6025(6) -0.0840(5) 0.1582(3) 0.0525(15) Uani 1 1 d . . .
H10A H 0.5818 -0.1097 0.1173 0.063 Uiso 1 1 calc R . .
C11 C 0.7041(5) 0.0113(5) 0.1794(2) 0.0420(13) Uani 1 1 d . . .
C12 C 0.7891(6) 0.0704(5) 0.1397(2) 0.0460(13) Uani 1 1 d . . .
H12A H 0.8431 0.0181 0.1284 0.055 Uiso 1 1 calc R . .
H12B H 0.7331 0.0845 0.1031 0.055 Uiso 1 1 calc R . .
C13 C 0.7975(5) 0.2709(5) 0.1691(2) 0.0432(13) Uani 1 1 d . . .
H13A H 0.7094 0.2339 0.1749 0.052 Uiso 1 1 calc R . .
H13B H 0.7880 0.3045 0.1307 0.052 Uiso 1 1 calc R . .
C14 C 0.8592(5) 0.3667(5) 0.2178(2) 0.0406(12) Uani 1 1 d . . .
C15 C 0.8469(6) 0.4791(5) 0.2124(3) 0.0515(15) Uani 1 1 d . . .
H15A H 0.8023 0.4993 0.1765 0.062 Uiso 1 1 calc R . .
C16 C 0.9001(6) 0.5621(5) 0.2596(3) 0.0606(17) Uani 1 1 d . . .
H16A H 0.8918 0.6396 0.2566 0.073 Uiso 1 1 calc R . .
C17 C 0.9648(6) 0.5313(5) 0.3106(3) 0.0594(17) Uani 1 1 d . . .
H17A H 1.0032 0.5870 0.3435 0.071 Uiso 1 1 calc R . .
C18 C 0.9731(6) 0.4181(5) 0.3133(3) 0.0491(14) Uani 1 1 d . . .
H18A H 1.0181 0.3969 0.3488 0.059 Uiso 1 1 calc R . .
C19 C 0.9746(6) 0.2133(5) 0.1297(2) 0.0468(14) Uani 1 1 d . . .
H19A H 0.9299 0.2123 0.0882 0.056 Uiso 1 1 calc R . .
H19B H 1.0283 0.1550 0.1310 0.056 Uiso 1 1 calc R . .
C20 C 1.0622(5) 0.3311(5) 0.1495(2) 0.0434(13) Uani 1 1 d . . .
C21 C 1.0474(6) 0.4259(6) 0.1190(3) 0.0547(16) Uani 1 1 d . . .
H21A H 0.9872 0.4166 0.0826 0.066 Uiso 1 1 calc R . .
C22 C 1.1208(6) 0.5340(6) 0.1419(3) 0.0577(17) Uani 1 1 d . . .
H22A H 1.1119 0.5999 0.1214 0.069 Uiso 1 1 calc R . .
C23 C 1.2067(6) 0.5454(5) 0.1946(3) 0.0555(16) Uani 1 1 d . . .
H23A H 1.2556 0.6195 0.2120 0.067 Uiso 1 1 calc R . .
C24 C 1.2207(5) 0.4477(5) 0.2217(3) 0.0449(13) Uani 1 1 d . . .
H24A H 1.2823 0.4560 0.2576 0.054 Uiso 1 1 calc R . .
N31 N 1.3319(4) 0.1592(4) 0.17348(19) 0.0391(10) Uani 1 1 d . . .
C31 C 1.4890(6) 0.4465(5) 0.1477(3) 0.0488(14) Uani 1 1 d . . .
H31A H 1.4671 0.4379 0.1057 0.059 Uiso 1 1 calc R . .
N32 N 1.3053(4) 0.2057(4) 0.3195(2) 0.0403(10) Uani 1 1 d . . .
C32 C 1.5373(6) 0.5555(5) 0.1774(3) 0.0539(15) Uani 1 1 d . . .
H32A H 1.5469 0.6215 0.1557 0.065 Uiso 1 1 calc R . .
N33 N 1.0139(4) 0.0807(4) 0.3232(2) 0.0416(11) Uani 1 1 d . . .
C33 C 1.5715(6) 0.5691(6) 0.2380(3) 0.0594(17) Uani 1 1 d . . .
H33A H 1.6043 0.6443 0.2581 0.071 Uiso 1 1 calc R . .
N34 N 1.1773(4) 0.0176(4) 0.2353(2) 0.0411(10) Uani 1 1 d . . .
C34 C 1.5583(6) 0.4732(6) 0.2699(3) 0.0537(15) Uani 1 1 d . . .
H34A H 1.5825 0.4825 0.3117 0.064 Uiso 1 1 calc R . .
C35 C 1.5100(5) 0.3647(5) 0.2408(3) 0.0442(13) Uani 1 1 d . . .
H35A H 1.5021 0.2993 0.2629 0.053 Uiso 1 1 calc R . .
C36 C 1.4722(5) 0.3485(5) 0.1792(2) 0.0415(13) Uani 1 1 d . . .
C37 C 1.4163(5) 0.2320(5) 0.1477(2) 0.0413(13) Uani 1 1 d . . .
C38 C 1.4481(6) 0.1991(6) 0.0951(3) 0.0499(14) Uani 1 1 d . . .
H38A H 1.5060 0.2521 0.0774 0.060 Uiso 1 1 calc R . .
C39 C 1.3950(7) 0.0888(6) 0.0685(3) 0.0580(17) Uani 1 1 d . . .
H39A H 1.4153 0.0650 0.0321 0.070 Uiso 1 1 calc R . .
C40 C 1.3122(7) 0.0132(6) 0.0951(3) 0.0572(16) Uani 1 1 d . . .
H40A H 1.2760 -0.0639 0.0780 0.069 Uiso 1 1 calc R . .
C41 C 1.2826(6) 0.0516(5) 0.1473(2) 0.0451(13) Uani 1 1 d . . .
C42 C 1.1873(6) -0.0283(5) 0.1758(3) 0.0532(15) Uani 1 1 d . . .
H42A H 1.1003 -0.0437 0.1498 0.064 Uiso 1 1 calc R . .
H42B H 1.2138 -0.1028 0.1790 0.064 Uiso 1 1 calc R . .
C43 C 1.0573(6) -0.0529(5) 0.2498(3) 0.0495(14) Uani 1 1 d . . .
H43A H 1.0590 -0.1357 0.2449 0.059 Uiso 1 1 calc R . .
H43B H 0.9808 -0.0410 0.2219 0.059 Uiso 1 1 calc R . .
C44 C 1.0437(5) -0.0222(5) 0.3117(3) 0.0450(13) Uani 1 1 d . . .
C45 C 1.0674(6) -0.0932(6) 0.3563(3) 0.0628(18) Uani 1 1 d . . .
H45A H 1.0847 -0.1665 0.3471 0.075 Uiso 1 1 calc R . .
C46 C 1.0660(6) -0.0580(8) 0.4136(3) 0.072(2) Uani 1 1 d . . .
H46A H 1.0807 -0.1065 0.4443 0.087 Uiso 1 1 calc R . .
C47 C 1.0428(6) 0.0496(8) 0.4254(3) 0.068(2) Uani 1 1 d . . .
H47A H 1.0455 0.0785 0.4648 0.082 Uiso 1 1 calc R . .
C48 C 1.0158(5) 0.1146(6) 0.3793(3) 0.0511(15) Uani 1 1 d . . .
H48A H 0.9974 0.1876 0.3878 0.061 Uiso 1 1 calc R . .
C49 C 1.2943(5) 0.0110(5) 0.2794(3) 0.0466(14) Uani 1 1 d . . .
H49A H 1.3700 0.0202 0.2596 0.056 Uiso 1 1 calc R . .
H49B H 1.2804 -0.0666 0.2939 0.056 Uiso 1 1 calc R . .
C50 C 1.3259(5) 0.1009(5) 0.3315(2) 0.0405(12) Uani 1 1 d . . .
C51 C 1.3805(6) 0.0811(6) 0.3879(3) 0.0527(15) Uani 1 1 d . . .
H51A H 1.3916 0.0059 0.3958 0.063 Uiso 1 1 calc R . .
C52 C 1.4189(6) 0.1700(6) 0.4327(3) 0.0587(17) Uani 1 1 d . . .
H52A H 1.4581 0.1577 0.4714 0.070 Uiso 1 1 calc R . .
C53 C 1.3985(6) 0.2768(6) 0.4195(3) 0.0556(16) Uani 1 1 d . . .
H53A H 1.4243 0.3400 0.4492 0.067 Uiso 1 1 calc R . .
C54 C 1.3413(6) 0.2917(5) 0.3638(3) 0.0472(14) Uani 1 1 d . . .
H54A H 1.3261 0.3657 0.3558 0.057 Uiso 1 1 calc R . .
P1 P 1.35351(16) 0.68663(13) 0.38664(7) 0.0467(4) Uani 1 1 d . . .
F1 F 1.4191(5) 0.8147(4) 0.4159(2) 0.1001(16) Uani 1 1 d . . .
F2 F 1.4803(5) 0.6834(5) 0.3618(2) 0.1080(17) Uani 1 1 d . . .
F3 F 1.2959(5) 0.7364(4) 0.32776(19) 0.0936(15) Uani 1 1 d . . .
F4 F 1.2263(4) 0.6952(4) 0.41095(18) 0.0784(12) Uani 1 1 d . . .
F5 F 1.2866(5) 0.5606(3) 0.35815(19) 0.0859(13) Uani 1 1 d . . .
F6 F 1.4107(4) 0.6395(4) 0.44586(18) 0.0810(12) Uani 1 1 d . . .
P2 P 0.30979(16) 0.68363(13) 0.02282(6) 0.0454(4) Uani 1 1 d D . .
F11 F 0.3028(4) 0.7378(3) 0.08665(14) 0.0732(12) Uani 1 1 d D A .
F12 F 0.4651(9) 0.6902(14) 0.0410(5) 0.088(5) Uiso 0.33 1 d PD A 1
F13 F 0.3440(15) 0.8100(7) 0.0011(5) 0.067(3) Uiso 0.33 1 d PD A 1
F14 F 0.1594(9) 0.6744(14) 0.0056(5) 0.092(5) Uiso 0.33 1 d PD A 1
F15 F 0.2842(14) 0.5583(7) 0.0462(5) 0.065(4) Uiso 0.33 1 d PD A 1
F12' F 0.4607(8) 0.7421(12) 0.0344(4) 0.047(2) Uiso 0.33 1 d PD A 2
F13' F 0.2753(14) 0.7953(7) -0.0080(4) 0.039(2) Uiso 0.33 1 d PD A 2
F14' F 0.1535(7) 0.6249(11) 0.0104(4) 0.039(2) Uiso 0.33 1 d PD B 2
F15' F 0.3370(13) 0.5714(7) 0.0520(4) 0.034(2) Uiso 0.33 1 d PD A 2
F12" F 0.4338(10) 0.7869(9) 0.0246(4) 0.058(3) Uiso 0.33 1 d PD A 3
F13" F 0.2207(13) 0.7694(10) -0.0062(4) 0.070(4) Uiso 0.33 1 d PD C 3
F14" F 0.1799(11) 0.5864(10) 0.0197(5) 0.075(4) Uiso 0.33 1 d PD A 3
F15" F 0.3963(15) 0.6023(12) 0.0513(5) 0.092(5) Uiso 0.33 1 d PD A 3
F16 F 0.3149(4) 0.6310(3) -0.04129(14) 0.0671(10) Uani 1 1 d D A .
O1T O 0.9017(5) -0.1542(5) 0.0928(2) 0.0821(15) Uiso 1 1 d . D .
C2T C 0.8418(10) -0.2632(8) 0.1100(4) 0.098(3) Uiso 1 1 d . . .
C3T C 0.791(2) -0.3473(18) 0.0639(10) 0.095(6) Uiso 0.50 1 d P D 1
C3T' C 0.748(2) -0.3140(17) 0.0403(9) 0.089(5) Uiso 0.50 1 d P D 2
C4T C 0.8393(11) -0.2874(10) 0.0068(5) 0.114(3) Uiso 1 1 d . . .
C5T C 0.9124(11) -0.1641(9) 0.0309(5) 0.111(3) Uiso 1 1 d . D .
O1S O 0.8981(14) -0.2686(13) 0.4812(7) 0.108(4) Uiso 0.50 1 d P E 1
C2S C 0.9188(18) -0.3646(15) 0.5175(8) 0.082(5) Uiso 0.50 1 d P E 1
C3S C 0.8067(17) -0.4393(15) 0.5076(8) 0.077(5) Uiso 0.50 1 d P E 1
O1S' O 0.9097(15) -0.2937(13) 0.4504(7) 0.115(5) Uiso 0.50 1 d P E 2
C2S' C 0.9443(14) -0.3726(12) 0.4856(7) 0.063(4) Uiso 0.50 1 d P E 2
C3S' C 0.823(2) -0.465(2) 0.4818(11) 0.106(7) Uiso 0.50 1 d P E 2
C4S C 0.7201(11) -0.4326(9) 0.4437(5) 0.112(3) Uiso 1 1 d . . .
C5S C 0.7740(13) -0.3076(11) 0.4332(6) 0.130(4) Uiso 1 1 d . E .

loop_
_atom_site_aniso_label
_atom_site_aniso_U_11
_atom_site_aniso_U_22
_atom_site_aniso_U_33
_atom_site_aniso_U_23
_atom_site_aniso_U_13
_atom_site_aniso_U_12
Cu1 0.0450(4) 0.0473(4) 0.0402(4) 0.0065(3) -0.0021(3) 0.0149(3)
Cu2 0.0463(4) 0.0458(4) 0.0430(4) 0.0059(3) 0.0037(3) 0.0190(3)
N1 0.034(2) 0.039(2) 0.042(3) 0.001(2) 0.001(2) 0.0073(19)
C1 0.031(3) 0.055(4) 0.052(4) 0.004(3) 0.011(3) 0.006(3)
N2 0.036(2) 0.045(3) 0.040(3) 0.005(2) 0.004(2) 0.007(2)
C2 0.045(4) 0.067(4) 0.059(4) -0.011(3) 0.015(3) 0.010(3)
N3 0.033(2) 0.048(3) 0.040(2) 0.008(2) 0.010(2) 0.013(2)
C3 0.043(4) 0.104(6) 0.048(4) -0.006(4) 0.009(3) 0.011(4)
N4 0.038(2) 0.048(3) 0.036(2) 0.004(2) 0.004(2) 0.009(2)
C4 0.049(4) 0.092(6) 0.048(4) 0.019(4) 0.011(3) 0.011(4)
C5 0.042(3) 0.062(4) 0.052(4) 0.015(3) 0.011(3) 0.010(3)
C6 0.028(3) 0.046(3) 0.048(3) 0.002(3) 0.008(2) 0.004(2)
C7 0.033(3) 0.038(3) 0.046(3) 0.005(2) 0.004(2) 0.008(2)
C8 0.037(3) 0.041(3) 0.062(4) 0.009(3) 0.006(3) 0.010(2)
C9 0.046(3) 0.037(3) 0.068(4) -0.002(3) -0.001(3) 0.003(3)
C10 0.054(4) 0.044(3) 0.051(4) -0.007(3) -0.006(3) 0.008(3)
C11 0.039(3) 0.041(3) 0.043(3) 0.002(2) -0.002(2) 0.010(2)
C12 0.048(3) 0.051(3) 0.035(3) -0.001(2) -0.002(3) 0.010(3)
C13 0.034(3) 0.052(3) 0.041(3) 0.009(3) 0.000(2) 0.010(2)
C14 0.029(3) 0.047(3) 0.046(3) 0.009(3) 0.008(2) 0.009(2)
C15 0.046(3) 0.046(3) 0.065(4) 0.014(3) 0.011(3) 0.015(3)
C16 0.053(4) 0.040(3) 0.089(5) 0.004(3) 0.016(4) 0.008(3)
C17 0.051(4) 0.044(3) 0.078(5) -0.010(3) 0.017(4) 0.000(3)
C18 0.045(3) 0.053(4) 0.044(3) -0.005(3) 0.008(3) 0.002(3)
C19 0.044(3) 0.063(4) 0.035(3) 0.007(3) 0.009(3) 0.015(3)
C20 0.042(3) 0.059(4) 0.033(3) 0.011(3) 0.009(2) 0.017(3)
C21 0.048(4) 0.078(5) 0.044(3) 0.025(3) 0.014(3) 0.019(3)
C22 0.049(4) 0.064(4) 0.075(5) 0.039(4) 0.031(4) 0.023(3)
C23 0.044(3) 0.054(4) 0.077(5) 0.021(3) 0.024(3) 0.013(3)
C24 0.034(3) 0.051(3) 0.051(3) 0.002(3) 0.012(3) 0.010(3)
N31 0.036(2) 0.041(2) 0.042(3) 0.002(2) 0.007(2) 0.013(2)
C31 0.042(3) 0.054(4) 0.054(4) 0.010(3) 0.013(3) 0.014(3)
N32 0.034(2) 0.041(3) 0.048(3) 0.009(2) 0.009(2) 0.009(2)
C32 0.047(4) 0.050(4) 0.070(4) 0.015(3) 0.019(3) 0.013(3)
N33 0.026(2) 0.055(3) 0.044(3) 0.013(2) 0.007(2) 0.009(2)
C33 0.046(4) 0.049(4) 0.077(5) -0.004(3) 0.009(3) 0.003(3)
N34 0.040(3) 0.035(2) 0.047(3) 0.005(2) 0.009(2) 0.008(2)
C34 0.039(3) 0.062(4) 0.053(4) -0.008(3) 0.006(3) 0.002(3)
C35 0.033(3) 0.053(3) 0.048(3) 0.007(3) 0.011(3) 0.010(3)
C36 0.029(3) 0.052(3) 0.045(3) 0.004(3) 0.012(2) 0.010(2)
C37 0.033(3) 0.053(3) 0.039(3) 0.004(2) 0.004(2) 0.014(2)
C38 0.045(3) 0.068(4) 0.041(3) 0.005(3) 0.011(3) 0.020(3)
C39 0.064(4) 0.070(4) 0.048(4) -0.004(3) 0.017(3) 0.028(4)
C40 0.061(4) 0.052(4) 0.058(4) -0.012(3) 0.009(3) 0.019(3)
C41 0.047(3) 0.046(3) 0.045(3) -0.001(3) 0.011(3) 0.017(3)
C42 0.057(4) 0.038(3) 0.059(4) -0.008(3) 0.012(3) 0.003(3)
C43 0.044(3) 0.038(3) 0.065(4) 0.008(3) 0.011(3) 0.006(3)
C44 0.030(3) 0.046(3) 0.057(4) 0.019(3) 0.006(3) 0.005(2)
C45 0.043(4) 0.062(4) 0.083(5) 0.034(4) 0.010(3) 0.008(3)
C46 0.047(4) 0.103(6) 0.071(5) 0.055(5) 0.013(4) 0.012(4)
C47 0.041(4) 0.120(7) 0.045(4) 0.029(4) 0.010(3) 0.015(4)
C48 0.035(3) 0.077(4) 0.044(3) 0.015(3) 0.010(3) 0.016(3)
C49 0.038(3) 0.040(3) 0.068(4) 0.016(3) 0.014(3) 0.015(2)
C50 0.032(3) 0.042(3) 0.049(3) 0.009(2) 0.009(2) 0.009(2)
C51 0.042(3) 0.064(4) 0.056(4) 0.028(3) 0.007(3) 0.016(3)
C52 0.038(3) 0.088(5) 0.048(4) 0.020(4) 0.003(3) 0.012(3)
C53 0.047(4) 0.074(4) 0.041(3) 0.002(3) 0.005(3) 0.006(3)
C54 0.047(3) 0.045(3) 0.048(3) -0.001(3) 0.007(3) 0.009(3)
P1 0.0533(9) 0.0412(8) 0.0461(9) 0.0029(6) 0.0089(7) 0.0126(7)
F1 0.104(4) 0.055(2) 0.123(4) -0.006(2) 0.011(3) -0.009(2)
F2 0.094(4) 0.149(5) 0.105(4) 0.027(3) 0.051(3) 0.050(3)
F3 0.139(4) 0.090(3) 0.065(3) 0.027(2) 0.015(3) 0.054(3)
F4 0.065(3) 0.097(3) 0.078(3) -0.004(2) 0.021(2) 0.024(2)
F5 0.113(4) 0.047(2) 0.086(3) -0.013(2) -0.005(3) 0.018(2)
F6 0.079(3) 0.097(3) 0.061(2) 0.020(2) -0.008(2) 0.023(2)
P2 0.0556(9) 0.0441(8) 0.0321(7) 0.0042(6) 0.0031(7) 0.0064(7)
F11 0.114(3) 0.060(2) 0.0388(19) -0.0008(16) 0.020(2) 0.001(2)
F16 0.089(3) 0.069(2) 0.043(2) -0.0028(17) 0.0152(19) 0.015(2)

loop_
_atom_type_symbol
_atom_type_description
_atom_type_scat_dispersion_real
_atom_type_scat_dispersion_imag
_atom_type_scat_source
C C 0.0033 0.0016 'International Tables Vol C Tables 4.2.6.8 and 6.1.1.4'
H H 0.0000 0.0000 'International Tables Vol C Tables 4.2.6.8 and 6.1.1.4'
N N 0.0061 0.0033 'International Tables Vol C Tables 4.2.6.8 and 6.1.1.4'
F F 0.0171 0.0103 'International Tables Vol C Tables 4.2.6.8 and 6.1.1.4'
P P 0.1023 0.0942 'International Tables Vol C Tables 4.2.6.8 and 6.1.1.4'
Cu Cu 0.3201 1.2651 'International Tables Vol C Tables 4.2.6.8 and 6.1.1.4'
O O 0.0106 0.0060 'International Tables Vol C Tables 4.2.6.8 and 6.1.1.4'

loop_
_geom_angle_atom_site_label_1
_geom_angle_atom_site_label_2
_geom_angle_atom_site_label_3
_geom_angle
_geom_angle_site_symmetry_1
_geom_angle_site_symmetry_3
_geom_angle_publ_flag
N33 Cu1 N2 128.05(19) . . ?
N33 Cu1 N4 147.36(19) . . ?
N2 Cu1 N4 82.61(17) . . ?
N33 Cu1 N1 100.29(17) . . ?
N2 Cu1 N1 108.78(17) . . ?
N4 Cu1 N1 75.59(16) . . ?
N3 Cu2 N32 127.89(18) . . ?
N3 Cu2 N31 103.14(17) . . ?
N32 Cu2 N31 108.45(17) . . ?
N3 Cu2 N34 146.29(18) . . ?
N32 Cu2 N34 82.35(17) . . ?
N31 Cu2 N34 75.80(16) . . ?
C11 N1 C7 119.3(4) . . ?
C11 N1 Cu1 111.1(4) . . ?
C7 N1 Cu1 126.5(3) . . ?
C2 C1 C6 120.1(6) . . ?
C18 N2 C14 117.8(5) . . ?
C18 N2 Cu1 129.1(4) . . ?
C14 N2 Cu1 112.9(4) . . ?
C1 C2 C3 119.3(6) . . ?
C20 N3 C24 116.9(5) . . ?
C20 N3 Cu2 125.1(4) . . ?
C24 N3 Cu2 116.9(4) . . ?
C4 C3 C2 120.1(6) . . ?
C12 N4 C19 107.0(4) . . ?
C12 N4 C13 109.7(4) . . ?
C19 N4 C13 110.5(4) . . ?
C12 N4 Cu1 108.4(3) . . ?
C19 N4 Cu1 120.5(3) . . ?
C13 N4 Cu1 100.4(3) . . ?
C3 C4 C5 120.7(6) . . ?
C4 C5 C6 120.6(6) . . ?
C5 C6 C1 119.1(5) . . ?
C5 C6 C7 121.4(5) . . ?
C1 C6 C7 119.5(5) . . ?
N1 C7 C8 121.0(5) . . ?
N1 C7 C6 117.0(4) . . ?
C8 C7 C6 122.0(5) . . ?
C9 C8 C7 119.5(6) . . ?
C10 C9 C8 119.0(5) . . ?
C9 C10 C11 120.3(6) . . ?
N1 C11 C10 120.8(5) . . ?
N1 C11 C12 117.7(5) . . ?
C10 C11 C12 121.4(5) . . ?
N4 C12 C11 113.4(4) . . ?
N4 C13 C14 112.7(4) . . ?
N2 C14 C15 121.6(5) . . ?
N2 C14 C13 116.3(5) . . ?
C15 C14 C13 122.0(5) . . ?
C14 C15 C16 119.4(6) . . ?
C17 C16 C15 119.3(6) . . ?
C16 C17 C18 118.4(6) . . ?
N2 C18 C17 123.5(6) . . ?
N4 C19 C20 112.6(4) . . ?
N3 C20 C21 122.1(6) . . ?
N3 C20 C19 116.4(5) . . ?
C21 C20 C19 121.4(5) . . ?
C22 C21 C20 119.4(6) . . ?
C23 C22 C21 119.3(6) . . ?
C22 C23 C24 118.7(6) . . ?
N3 C24 C23 123.5(6) . . ?
C41 N31 C37 117.9(5) . . ?
C41 N31 Cu2 112.1(3) . . ?
C37 N31 Cu2 126.4(3) . . ?
C32 C31 C36 120.2(6) . . ?
C50 N32 C54 118.2(5) . . ?
C50 N32 Cu2 113.6(4) . . ?
C54 N32 Cu2 128.0(4) . . ?
C33 C32 C31 120.5(6) . . ?
C48 N33 C44 117.6(5) . . ?
C48 N33 Cu1 117.7(4) . . ?
C44 N33 Cu1 123.4(4) . . ?
C32 C33 C34 120.1(6) . . ?
C42 N34 C43 107.3(4) . . ?
C42 N34 C49 110.3(4) . . ?
C43 N34 C49 111.2(4) . . ?
C42 N34 Cu2 106.8(3) . . ?
C43 N34 Cu2 121.9(3) . . ?
C49 N34 Cu2 99.0(3) . . ?
C35 C34 C33 119.8(6) . . ?
C34 C35 C36 121.3(6) . . ?
C35 C36 C31 118.0(5) . . ?
C35 C36 C37 121.6(5) . . ?
C31 C36 C37 120.4(5) . . ?
N31 C37 C38 121.8(5) . . ?
N31 C37 C36 116.1(5) . . ?
C38 C37 C36 122.1(5) . . ?
C39 C38 C37 119.3(6) . . ?
C40 C39 C38 119.4(6) . . ?
C39 C40 C41 118.7(6) . . ?
N31 C41 C40 122.9(6) . . ?
N31 C41 C42 117.6(5) . . ?
C40 C41 C42 119.5(5) . . ?
N34 C42 C41 114.0(4) . . ?
N34 C43 C44 112.2(5) . . ?
N33 C44 C45 121.1(6) . . ?
N33 C44 C43 117.2(5) . . ?
C45 C44 C43 121.6(6) . . ?
C46 C45 C44 120.3(7) . . ?
C45 C46 C47 118.1(6) . . ?
C48 C47 C46 119.0(7) . . ?
N33 C48 C47 123.7(7) . . ?
N34 C49 C50 113.8(4) . . ?
N32 C50 C51 121.0(5) . . ?
N32 C50 C49 115.9(5) . . ?
C51 C50 C49 123.0(5) . . ?
C52 C51 C50 120.4(6) . . ?
C53 C52 C51 117.8(6) . . ?
C54 C53 C52 119.9(6) . . ?
N32 C54 C53 122.7(6) . . ?
F5 P1 F2 91.6(3) . . ?
F5 P1 F6 91.2(2) . . ?
F2 P1 F6 91.1(3) . . ?
F5 P1 F4 90.1(3) . . ?
F2 P1 F4 177.6(3) . . ?
F6 P1 F4 90.4(2) . . ?
F5 P1 F3 89.8(3) . . ?
F2 P1 F3 89.4(3) . . ?
F6 P1 F3 178.9(3) . . ?
F4 P1 F3 89.1(3) . . ?
F5 P1 F1 179.0(3) . . ?
F2 P1 F1 89.4(3) . . ?
F6 P1 F1 88.9(3) . . ?
F4 P1 F1 88.9(3) . . ?
F3 P1 F1 90.1(3) . . ?
F15" P2 F14 134.4(7) . . ?
F15" P2 F15' 24.4(5) . . ?
F14 P2 F15' 110.1(6) . . ?
F15" P2 F12' 67.5(6) . . ?
F14 P2 F12' 157.9(6) . . ?
F15' P2 F12' 91.7(5) . . ?
F15" P2 F16 90.0(4) . . ?
F14 P2 F16 92.1(4) . . ?
F15' P2 F16 92.4(3) . . ?
F12' P2 F16 90.9(4) . . ?
F15" P2 F14" 91.6(6) . . ?
F14 P2 F14" 43.2(6) . . ?
F15' P2 F14" 67.5(5) . . ?
F12' P2 F14" 159.0(6) . . ?
F16 P2 F14" 87.3(4) . . ?
F15" P2 F15 44.0(6) . . ?
F14 P2 F15 90.4(6) . . ?
F15' P2 F15 19.7(5) . . ?
F12' P2 F15 111.4(6) . . ?
F16 P2 F15 91.8(4) . . ?
F14" P2 F15 47.8(6) . . ?
F15" P2 F13 132.8(6) . . ?
F14 P2 F13 92.8(6) . . ?
F15' P2 F13 157.1(6) . . ?
F12' P2 F13 65.4(5) . . ?
F16 P2 F13 88.6(4) . . ?
F14" P2 F13 135.5(6) . . ?
F15 P2 F13 176.7(6) . . ?
F15" P2 F12" 92.3(6) . . ?
F14 P2 F12" 133.0(6) . . ?
F15' P2 F12" 116.3(6) . . ?
F12' P2 F12" 24.9(4) . . ?
F16 P2 F12" 93.2(4) . . ?
F14" P2 F12" 176.1(6) . . ?
F15 P2 F12" 136.0(6) . . ?
F13 P2 F12" 40.8(5) . . ?
F15" P2 F11 91.1(4) . . ?
F14 P2 F11 87.1(4) . . ?
F15' P2 F11 88.5(3) . . ?
F12' P2 F11 89.6(4) . . ?
F16 P2 F11 178.9(2) . . ?
F14" P2 F11 92.5(4) . . ?
F15 P2 F11 88.9(4) . . ?
F13 P2 F11 90.7(4) . . ?
F12" P2 F11 86.9(4) . . ?
F15" P2 F13' 158.0(6) . . ?
F14 P2 F13' 67.5(6) . . ?
F15' P2 F13' 177.5(6) . . ?
F12' P2 F13' 90.8(5) . . ?
F16 P2 F13' 87.1(3) . . ?
F14" P2 F13' 110.0(6) . . ?
F15 P2 F13' 157.8(6) . . ?
F13 P2 F13' 25.5(4) . . ?
F12" P2 F13' 66.2(5) . . ?
F11 P2 F13' 91.9(3) . . ?
F15" P2 F12 44.3(6) . . ?
F14 P2 F12 178.7(7) . . ?
F15' P2 F12 68.7(6) . . ?
F12' P2 F12 23.4(5) . . ?
F16 P2 F12 87.7(4) . . ?
F14" P2 F12 135.6(6) . . ?
F15 P2 F12 88.3(6) . . ?
F13 P2 F12 88.5(6) . . ?
F12" P2 F12 48.3(5) . . ?
F11 P2 F12 93.1(4) . . ?
F13' P2 F12 113.8(6) . . ?
C2T O1T C5T 111.0(7) . . ?
C3T C2T O1T 114.1(12) . . ?
C3T C2T C3T' 27.4(10) . . ?
O1T C2T C3T' 94.9(9) . . ?
C2T C3T C4T 103.9(13) . . ?
C4T C3T' C2T 100.3(13) . . ?
C3T' C4T C5T 104.1(11) . . ?
C3T' C4T C3T 29.6(10) . . ?
C5T C4T C3T 105.0(10) . . ?
O1T C5T C4T 105.3(8) . . ?
C2S O1S C5S 110.5(13) . . ?
C3S C2S O1S 105.6(16) . . ?
C2S C3S C4S 112.3(15) . . ?
C2S' O1S' C5S 113.7(14) . . ?
O1S' C2S' C3S' 105.8(15) . . ?
C4S C3S' C2S' 108.0(16) . . ?
C3S' C4S C5S 105.4(13) . . ?
C3S' C4S C3S 26.7(10) . . ?
C5S C4S C3S 100.7(10) . . ?
O1S' C5S C4S 103.5(11) . . ?
O1S' C5S O1S 31.0(8) . . ?
C4S C5S O1S 104.1(10) . . ?

loop_
_geom_bond_atom_site_label_1
_geom_bond_atom_site_label_2
_geom_bond_distance
_geom_bond_site_symmetry_2
_geom_bond_publ_flag
Cu1 N33 1.966(4) . ?
Cu1 N2 2.048(5) . ?
Cu1 N4 2.196(4) . ?
Cu1 N1 2.264(4) . ?
Cu2 N3 1.958(4) . ?
Cu2 N32 2.037(5) . ?
Cu2 N31 2.233(4) . ?
Cu2 N34 2.240(4) . ?
N1 C11 1.346(7) . ?
N1 C7 1.361(7) . ?
C1 C2 1.396(8) . ?
C1 C6 1.396(8) . ?
N2 C18 1.345(7) . ?
N2 C14 1.346(7) . ?
C2 C3 1.400(10) . ?
N3 C20 1.352(7) . ?
N3 C24 1.358(7) . ?
C3 C4 1.365(10) . ?
N4 C12 1.470(7) . ?
N4 C19 1.493(7) . ?
N4 C13 1.493(7) . ?
C4 C5 1.379(9) . ?
C5 C6 1.387(8) . ?
C6 C7 1.484(8) . ?
C7 C8 1.387(7) . ?
C8 C9 1.380(8) . ?
C9 C10 1.362(9) . ?
C10 C11 1.391(8) . ?
C11 C12 1.507(8) . ?
C13 C14 1.511(8) . ?
C14 C15 1.381(8) . ?
C15 C16 1.384(9) . ?
C16 C17 1.367(10) . ?
C17 C18 1.372(9) . ?
C19 C20 1.507(8) . ?
C20 C21 1.383(8) . ?
C21 C22 1.378(9) . ?
C22 C23 1.370(9) . ?
C23 C24 1.372(8) . ?
N31 C41 1.341(7) . ?
N31 C37 1.357(7) . ?
C31 C32 1.382(8) . ?
C31 C36 1.405(8) . ?
N32 C50 1.346(7) . ?
N32 C54 1.351(7) . ?
C32 C33 1.377(9) . ?
N33 C48 1.333(7) . ?
N33 C44 1.355(7) . ?
C33 C34 1.386(9) . ?
N34 C42 1.483(7) . ?
N34 C43 1.484(7) . ?
N34 C49 1.487(7) . ?
C34 C35 1.372(8) . ?
C35 C36 1.400(8) . ?
C36 C37 1.480(8) . ?
C37 C38 1.381(8) . ?
C38 C39 1.377(9) . ?
C39 C40 1.376(9) . ?
C40 C41 1.381(8) . ?
C41 C42 1.510(8) . ?
C43 C44 1.498(8) . ?
C44 C45 1.390(8) . ?
C45 C46 1.373(10) . ?
C46 C47 1.377(11) . ?
C47 C48 1.376(9) . ?
C49 C50 1.507(8) . ?
C50 C51 1.384(8) . ?
C51 C52 1.381(9) . ?
C52 C53 1.375(9) . ?
C53 C54 1.361(8) . ?
P1 F5 1.569(4) . ?
P1 F2 1.576(5) . ?
P1 F6 1.579(4) . ?
P1 F4 1.587(4) . ?
P1 F3 1.589(4) . ?
P1 F1 1.592(4) . ?
P2 F15" 1.569(9) . ?
P2 F14 1.570(9) . ?
P2 F15' 1.586(7) . ?
P2 F12' 1.588(7) . ?
P2 F16 1.594(3) . ?
P2 F14" 1.597(8) . ?
P2 F15 1.598(8) . ?
P2 F13 1.599(8) . ?
P2 F12" 1.600(8) . ?
P2 F11 1.600(3) . ?
P2 F13' 1.619(7) . ?
P2 F12 1.627(9) . ?
O1T C2T 1.429(10) . ?
O1T C5T 1.459(11) . ?
C2T C3T 1.37(2) . ?
C2T C3T' 1.74(2) . ?
C3T C4T 1.65(2) . ?
C3T' C4T 1.35(2) . ?
C4T C5T 1.530(14) . ?
O1S C2S 1.48(2) . ?
O1S C5S 1.539(19) . ?
C2S C3S 1.31(2) . ?
C3S C4S 1.61(2) . ?
O1S' C2S' 1.343(19) . ?
O1S' C5S 1.409(18) . ?
C2S' C3S' 1.50(3) . ?
C3S' C4S 1.42(2) . ?
C4S C5S 1.525(15) . ?
